data_7704745
loop_
_publ_author_name
'Curnow, Owen J.'
'Senthooran, Rathiga'

_publ_section_title
;
 One water to bind a chloride-chloride ion pair: isolation of discrete
 [Cl<sub>2</sub>(H<sub>2</sub>O)]<sup>2-</sup> in the solid state.
;
_journal_issue 28
_journal_name_full 'Dalton transactions (Cambridge, England : 2003)'
_journal_page_first 9579
_journal_page_last 9582
_journal_paper_doi 10.1039/d0dt02300k
_journal_volume 49
_journal_year 2020
_chemical_formula_moiety '2(Cl), 2(C23 H34 F12 N3), H2 O'
_chemical_formula_sum 'C46 H70 Cl2 F24 N6 O'
_chemical_formula_weight 1249.98
_chemical_name_systematic 'bis(bis(2,2,2-trifluoroethyl)amino)dihexylaminocyclopropenium chloride semihydrate'
_space_group_crystal_system monoclinic
_space_group_IT_number 14
_space_group_name_Hall '-P 2yn'
_space_group_name_H-M_alt 'P 1 21/n 1'
_atom_sites_solution_hydrogens mixed
_atom_sites_solution_primary dual
_audit_creation_date 2020-02-27
_audit_creation_method
;
Olex2 1.2
(compiled 2018.05.29 svn.r3508 for OlexSys, GUI svn.r5506)
;
_audit_update_record
;
2020-03-04 deposited with the CCDC.	2020-07-02 downloaded from the CCDC.
;
_cell_angle_alpha 90
_cell_angle_beta 94.999(3)
_cell_angle_gamma 90
_cell_formula_units_Z 4
_cell_length_a 10.6228(4)
_cell_length_b 38.0161(17)
_cell_length_c 15.0865(5)
_cell_measurement_reflns_used 4449
_cell_measurement_temperature 119.99(10)
_cell_measurement_theta_max 74.8630
_cell_measurement_theta_min 4.3340
_cell_volume 6069.3(4)
_computing_cell_refinement 'CrysAlisPro 1.171.40.53 (Rigaku OD, 2019)'
_computing_data_collection 'CrysAlisPro 1.171.40.53 (Rigaku OD, 2019)'
_computing_data_reduction 'CrysAlisPro 1.171.40.53 (Rigaku OD, 2019)'
_computing_molecular_graphics 'Olex2 (Dolomanov et al., 2009)'
_computing_publication_material 'Olex2 (Dolomanov et al., 2009)'
_computing_structure_refinement 'ShelXL (Sheldrick, 2015)'
_computing_structure_solution 'ShelXT (Sheldrick, 2015)'
_diffrn_ambient_environment N~2~
_diffrn_ambient_temperature 119.99(10)
_diffrn_detector 'CCD plate'
_diffrn_detector_area_resol_mean 10.6501
_diffrn_detector_type Atlas
_diffrn_measured_fraction_theta_full 0.998
_diffrn_measured_fraction_theta_max 0.997
_diffrn_measurement_details
;
List of Runs (angles in degrees, time in seconds):

  # Type    Start    End  Width  t~exp~   \w     \q     \k     \f   Frames
#--------------------------------------------------------------------------
  1  \w    -72.00  39.00   1.00   15.50    --  -38.50  19.00   0.00  111
  2  \w      2.00  30.00   1.00   15.50    --   41.88 -99.00-180.00   28
  3  \w     30.00 113.00   1.00   15.50    --   41.88  37.00-150.00   83
  4  \w     48.00 107.00   1.00   62.00    --  111.00 -94.00-150.00   59
  5  \w     48.00  76.00   1.00   62.00    --  111.00 -61.00-150.00   28
  6  \w     79.00 131.00   1.00   62.00    --  111.00 -61.00-150.00   52
  7  \w     38.00 115.00   1.00   62.00    --  111.00 -30.00 120.00   77
  8  \w     47.00 125.00   1.00   62.00    --  111.00 -45.00 -60.00   78
  9  \w    105.00 147.00   1.00   62.00    --  111.00 111.00 -90.00   42
 10  \w     45.00 113.00   1.00   62.00    --  111.00-111.00-180.00   68
 11  \w    102.00 142.00   1.00   62.00    --  111.00 111.00-180.00   40
 12  \w     90.00 156.00   1.00   62.00    --  111.00  45.00 -30.00   66
;
_diffrn_measurement_device 'four-circle diffractometer'
_diffrn_measurement_device_type 'SuperNova, Dual, Cu at home/near, Atlas'
_diffrn_measurement_method '\w scans'
_diffrn_orient_matrix_type 'CrysAlisPro convention (1999,Acta A55,543-557)'
_diffrn_orient_matrix_UB_11 0.0796436000
_diffrn_orient_matrix_UB_12 -0.0192372000
_diffrn_orient_matrix_UB_13 -0.0655551000
_diffrn_orient_matrix_UB_21 -0.0484728000
_diffrn_orient_matrix_UB_22 0.0256391000
_diffrn_orient_matrix_UB_23 -0.0743748000
_diffrn_orient_matrix_UB_31 0.1117298000
_diffrn_orient_matrix_UB_32 0.0248108000
_diffrn_orient_matrix_UB_33 0.0261013000
_diffrn_radiation_monochromator mirror
_diffrn_radiation_probe x-ray
_diffrn_radiation_type CuK\a
_diffrn_radiation_wavelength 1.54184
_diffrn_reflns_av_R_equivalents 0.0783
_diffrn_reflns_av_unetI/netI 0.0972
_diffrn_reflns_Laue_measured_fraction_full 0.998
_diffrn_reflns_Laue_measured_fraction_max 0.997
_diffrn_reflns_limit_h_max 13
_diffrn_reflns_limit_h_min -12
_diffrn_reflns_limit_k_max 46
_diffrn_reflns_limit_k_min -33
_diffrn_reflns_limit_l_max 18
_diffrn_reflns_limit_l_min -18
_diffrn_reflns_number 26625
_diffrn_reflns_point_group_measured_fraction_full 0.998
_diffrn_reflns_point_group_measured_fraction_max 0.997
_diffrn_reflns_theta_full 67.684
_diffrn_reflns_theta_max 71.499
_diffrn_reflns_theta_min 3.749
_diffrn_source 'micro-focus sealed X-ray tube'
_diffrn_source_type 'SuperNova (Cu) X-ray Source'
_exptl_absorpt_coefficient_mu 1.974
_exptl_absorpt_correction_T_max 1.000
_exptl_absorpt_correction_T_min 0.663
_exptl_absorpt_correction_type gaussian
_exptl_absorpt_process_details
;
CrysAlisPro 1.171.40.53 (Rigaku Oxford Diffraction, 2019)
Numerical absorption correction based on gaussian integration over
			a multifaceted crystal model
Empirical absorption correction using spherical harmonics,
 implemented in SCALE3 ABSPACK scaling algorithm.
;
_exptl_crystal_colour 'clear colourless'
_exptl_crystal_colour_lustre clear
_exptl_crystal_colour_primary colourless
_exptl_crystal_density_diffrn 1.368
_exptl_crystal_description plate
_exptl_crystal_F_000 2584
_exptl_crystal_recrystallization_method 'Re-crystallisation from solvent: Methanol, diethylether, water'
_exptl_crystal_size_max 0.234
_exptl_crystal_size_mid 0.123
_exptl_crystal_size_min 0.025
_refine_diff_density_max 0.525
_refine_diff_density_min -0.337
_refine_diff_density_rms 0.063
_refine_ls_extinction_method none
_refine_ls_goodness_of_fit_ref 1.002
_refine_ls_hydrogen_treatment mixed
_refine_ls_matrix_type full
_refine_ls_number_parameters 749
_refine_ls_number_reflns 11795
_refine_ls_number_restraints 7
_refine_ls_restrained_S_all 1.003
_refine_ls_R_factor_all 0.1335
_refine_ls_R_factor_gt 0.0699
_refine_ls_shift/su_max 0.001
_refine_ls_shift/su_mean 0.000
_refine_ls_structure_factor_coef Fsqd
_refine_ls_weighting_details 'w=1/[\s^2^(Fo^2^)+(0.0837P)^2^] where P=(Fo^2^+2Fc^2^)/3'
_refine_ls_weighting_scheme calc
_refine_ls_wR_factor_gt 0.1618
_refine_ls_wR_factor_ref 0.1879
_reflns_Friedel_coverage 0.000
_reflns_number_gt 6454
_reflns_number_total 11795
_reflns_threshold_expression 'I > 2\s(I)'
_cod_data_source_file d0dt02300k2.cif
_cod_data_source_block rse56ap
_cod_depositor_comments 'Adding full bibliography for 7704745.cif.'
_cod_database_code 7704745
_shelx_shelxl_version_number 2016/6
_chemical_oxdiff_formula C23H34F12N3Cl
_shelx_space_group_comment
;
The symmetry employed for this shelxl refinement is uniquely defined
by the following loop, which should always be used as a source of
symmetry information in preference to the above space-group names.
They are only intended as comments.
;
_reflns_odcompleteness_completeness 98.99
_reflns_odcompleteness_iscentric 1
_reflns_odcompleteness_theta 74.33
_olex2_refinement_description
;
1. Fixed Uiso
 At 1.2 times of:
  All C(H,H) groups, All C(H,H,H,H) groups
 At 1.5 times of:
  All C(H,H,H) groups, All C(H,H,H,H,H) groups
2. Restrained distances
 C6J2-C6K2
 1.5 with sigma of 0.02
 C6K1-C6L1
 1.5 with sigma of 0.02
 C6L2-C6K2
 1.5 with sigma of 0.02
 C6J1-C6K1
 1.5 with sigma of 0.02
 H6FA-H6EA
 2.326 with sigma of 0.02
 H6LA-H6KD
 2.326 with sigma of 0.02
 O1-H1B
 0.86 with sigma of 0.02
3. Uiso/Uaniso restraints and constraints
Uanis(C6L1) = Uanis(C6L2)
Uanis(C6K1) = Uanis(C6K2)
Uanis(C6K2) = Uanis(C6K1)
4. Others
 Sof(C6L1)=Sof(H6LD)=Sof(H6LE)=Sof(H6LF)=1-FVAR(1)
 Sof(C6L2)=Sof(H6LA)=Sof(H6LB)=Sof(H6LC)=FVAR(1)
 Fixed Sof: H6IA(0.5) H6IB(0.5) H6IC(0.5) H6ID(0.5) H3KA(0.5) H3KB(0.5)
 H3KC(0.5) H3KD(0.5) C3L2(0.5) H3LA(0.5) H3LB(0.5) H3LC(0.5) C6J2(0.5)
 H6JA(0.5) H6JB(0.5) C6J1(0.5) H6JC(0.5) H6JD(0.5) C6K1(0.5) H6KA(0.5)
 H6KB(0.5) C3L1(0.5) H3LD(0.5) H3LE(0.5) H3LF(0.5) C6K2(0.5) H6KC(0.5) H6KD(0.5)
5.a Secondary CH2 refined with riding coordinates:
 C13(H13A,H13B), C11(H11A,H11B), C21(H21A,H21B), C23(H23A,H23B), C3A(H3AA,
 H3AB), C3G(H3GA,H3GB), C51(H51A,H51B), C53(H53A,H53B), C3H(H3HA,H3HB),
 C41(H41A,H41B), C3B(H3BA,H3BB), C6G(H6GA,H6GB), C6A(H6AA,H6AB), C43(H43A,H43B),
  C3I(H3IA,H3IB), C3C(H3CA,H3CB), C6B(H6BA,H6BB), C6I(H6IA,H6IB), C6I(H6IC,
 H6ID), C3J(H3JA,H3JB), C6C(H6CA,H6CB), C6H(H6HA,H6HB), C3D(H3DA,H3DB),
 C6D(H6DA,H6DB), C3E(H3EA,H3EB), C3K(H3KA,H3KB), C3K(H3KC,H3KD), C6E(H6EA,H6EB),
  C6J2(H6JA,H6JB), C6J1(H6JC,H6JD), C6K1(H6KA,H6KB), C6K2(H6KC,H6KD)
5.b Idealised Me refined as rotating group:
 C3F(H3FA,H3FB,H3FC), C6F(H6FA,H6FB,H6FC), C3L2(H3LA,H3LB,H3LC), C6L2(H6LA,
 H6LB,H6LC), C3L1(H3LD,H3LE,H3LF), C6L1(H6LD,H6LE,H6LF)
;
_olex2_submission_special_instructions 'No special instructions were received'
_oxdiff_exptl_absorpt_empirical_details
;
Empirical correction (ABSPACK) includes:
- Absorption correction using spherical harmonics
- Frame scaling
;
_oxdiff_exptl_absorpt_empirical_full_max 3.121
_oxdiff_exptl_absorpt_empirical_full_min 0.587

loop_
_space_group_symop_operation_xyz
'x, y, z'
'-x+1/2, y+1/2, -z+1/2'
'-x, -y, -z'
'x-1/2, -y-1/2, z-1/2'

loop_
_atom_site_label
_atom_site_type_symbol
_atom_site_fract_x
_atom_site_fract_y
_atom_site_fract_z
_atom_site_U_iso_or_equiv
_atom_site_adp_type
_atom_site_occupancy
_atom_site_site_symmetry_order
_atom_site_calc_flag
_atom_site_refinement_flags_posn
_atom_site_refinement_flags_adp
_atom_site_refinement_flags_occupancy
_atom_site_disorder_assembly
_atom_site_disorder_group
Cl1 Cl 0.58899(9) 0.33305(3) 0.42377(6) 0.0354(2) Uani 1 1 d . . . . .
Cl2 Cl 0.93995(9) 0.64767(3) 0.62921(6) 0.0356(2) Uani 1 1 d . . . . .
F003 F 0.2400(2) 0.26083(7) 0.89256(16) 0.0461(6) Uani 1 1 d . . . . .
F004 F 0.0779(2) 0.21361(8) 0.57863(14) 0.0441(6) Uani 1 1 d . . . . .
F14 F 0.1771(2) 0.25724(8) 0.38616(16) 0.0471(6) Uani 1 1 d . . . . .
F006 F 0.4233(2) 0.26528(7) 0.84333(16) 0.0463(6) Uani 1 1 d . . . . .
F16 F 0.3342(2) 0.28120(9) 0.32695(15) 0.0531(7) Uani 1 1 d . . . . .
F008 F 0.3976(2) 0.23252(8) 0.95722(15) 0.0517(7) Uani 1 1 d . . . . .
F51 F 0.7892(2) 0.48781(7) 0.41518(19) 0.0508(7) Uani 1 1 d . . . . .
F15 F 0.3686(3) 0.24232(8) 0.42981(16) 0.0551(7) Uani 1 1 d . . . . .
F00B F 0.0693(3) 0.16973(8) 0.66605(19) 0.0563(7) Uani 1 1 d . . . . .
F00C F -0.0832(2) 0.20739(9) 0.65386(17) 0.0583(8) Uani 1 1 d . . . . .
F13 F 0.2061(3) 0.31462(9) 0.72152(16) 0.0620(8) Uani 1 1 d . . . . .
F41 F 0.3411(3) 0.46354(8) 0.4789(2) 0.0618(8) Uani 1 1 d . . . . .
F53 F 0.8664(3) 0.48392(8) 0.2899(2) 0.0650(8) Uani 1 1 d . . . . .
F52 F 0.9893(3) 0.48769(8) 0.4105(2) 0.0652(9) Uani 1 1 d . . . . .
F56 F 0.7512(3) 0.38298(9) 0.1278(2) 0.0695(9) Uani 1 1 d . . . . .
N1 N 0.2469(3) 0.28760(10) 0.5522(2) 0.0328(8) Uani 1 1 d . . . . .
F12 F 0.2185(4) 0.35569(9) 0.6257(2) 0.0788(10) Uani 1 1 d . . . . .
N2 N 0.2419(3) 0.22270(10) 0.7352(2) 0.0318(7) Uani 1 1 d . . . . .
N3 N 0.5343(3) 0.23732(9) 0.6298(2) 0.0314(7) Uani 1 1 d . . . . .
F42 F 0.1791(3) 0.43478(10) 0.5173(3) 0.0816(11) Uani 1 1 d . . . . .
F11 F 0.0397(3) 0.34193(11) 0.6714(2) 0.0877(13) Uani 1 1 d . . . . .
N5 N 0.7640(3) 0.41886(10) 0.3514(2) 0.0386(8) Uani 1 1 d . . . . .
F43 F 0.1948(3) 0.44768(10) 0.3795(3) 0.0787(10) Uani 1 1 d . . . . .
O1 O 0.8514(4) 0.36502(12) 0.5109(2) 0.0638(10) Uani 1 1 d D . . . .
F46 F 0.3771(4) 0.39920(12) 0.1445(2) 0.0911(12) Uani 1 1 d . . . . .
C1 C 0.3061(3) 0.26386(11) 0.6064(2) 0.0287(8) Uani 1 1 d . . . . .
N4 N 0.4247(3) 0.40621(10) 0.3845(3) 0.0436(9) Uani 1 1 d . . . . .
F54 F 0.8709(4) 0.42472(11) 0.1784(2) 0.0969(14) Uani 1 1 d . . . . .
C3 C 0.4155(3) 0.24531(11) 0.6347(2) 0.0286(8) Uani 1 1 d . . . . .
N6 N 0.6465(4) 0.43926(12) 0.5673(2) 0.0480(10) Uani 1 1 d . . . . .
C13 C 0.3019(4) 0.29913(12) 0.4713(2) 0.0332(9) Uani 1 1 d . . . . .
H13A H 0.389387 0.305847 0.485596 0.040 Uiso 1 1 calc R . . . .
H13B H 0.256309 0.319487 0.446534 0.040 Uiso 1 1 calc R . . . .
C11 C 0.1259(3) 0.30263(12) 0.5736(2) 0.0340(9) Uani 1 1 d . . . . .
H11A H 0.071101 0.284013 0.591628 0.041 Uiso 1 1 calc R . . . .
H11B H 0.084544 0.313949 0.521300 0.041 Uiso 1 1 calc R . . . .
C2 C 0.3042(3) 0.23994(11) 0.6744(2) 0.0293(8) Uani 1 1 d . . . . .
F55 F 0.6711(5) 0.43092(12) 0.1721(2) 0.1122(17) Uani 1 1 d . . . . .
C21 C 0.1056(3) 0.22536(12) 0.7340(2) 0.0302(8) Uani 1 1 d . . . . .
H21A H 0.080304 0.249787 0.726899 0.036 Uiso 1 1 calc R . . . .
H21B H 0.078726 0.216955 0.790002 0.036 Uiso 1 1 calc R . . . .
C23 C 0.3134(3) 0.21149(11) 0.8176(2) 0.0304(8) Uani 1 1 d . . . . .
H23A H 0.391302 0.200258 0.803733 0.036 Uiso 1 1 calc R . . . .
H23B H 0.264384 0.194434 0.847850 0.036 Uiso 1 1 calc R . . . .
C14 C 0.2946(4) 0.26975(13) 0.4040(2) 0.0389(10) Uani 1 1 d . . . . .
C3A C 0.5859(4) 0.20550(12) 0.6759(2) 0.0351(9) Uani 1 1 d . . . . .
H3AA H 0.573617 0.207175 0.738696 0.042 Uiso 1 1 calc R . . . .
H3AB H 0.676057 0.204194 0.670200 0.042 Uiso 1 1 calc R . . . .
C24 C 0.3434(4) 0.24241(13) 0.8776(2) 0.0378(10) Uani 1 1 d . . . . .
C5 C 0.6668(4) 0.42061(11) 0.4044(3) 0.0361(9) Uani 1 1 d . . . . .
C3G C 0.6184(3) 0.25948(12) 0.5809(2) 0.0348(9) Uani 1 1 d . . . . .
H3GA H 0.567577 0.274513 0.539954 0.042 Uiso 1 1 calc R . . . .
H3GB H 0.669331 0.244530 0.546079 0.042 Uiso 1 1 calc R . . . .
C22 C 0.0426(3) 0.20375(13) 0.6580(2) 0.0358(10) Uani 1 1 d . . . . .
C6 C 0.6245(4) 0.42855(12) 0.4850(3) 0.0367(9) Uani 1 1 d . . . . .
C4 C 0.5425(4) 0.41583(12) 0.4153(3) 0.0385(9) Uani 1 1 d . . . . .
C51 C 0.8855(4) 0.43388(12) 0.3846(3) 0.0433(10) Uani 1 1 d . . . . .
H51A H 0.951913 0.424104 0.351816 0.052 Uiso 1 1 calc R . . . .
H51B H 0.903632 0.427897 0.446861 0.052 Uiso 1 1 calc R . . . .
C53 C 0.7629(4) 0.39249(12) 0.2808(3) 0.0417(10) Uani 1 1 d . . . . .
H53A H 0.688127 0.377939 0.282578 0.050 Uiso 1 1 calc R . . . .
H53B H 0.836245 0.377411 0.291721 0.050 Uiso 1 1 calc R . . . .
C3H C 0.7051(4) 0.28224(13) 0.6424(3) 0.0432(11) Uani 1 1 d . . . . .
H3HA H 0.756111 0.267131 0.682996 0.052 Uiso 1 1 calc R . . . .
H3HB H 0.761786 0.295102 0.607163 0.052 Uiso 1 1 calc R . . . .
F45 F 0.2423(4) 0.42137(16) 0.2215(3) 0.134(2) Uani 1 1 d . . . . .
F44 F 0.4264(7) 0.44365(13) 0.2287(3) 0.142(2) Uani 1 1 d . . . . .
C52 C 0.8826(4) 0.47312(13) 0.3740(3) 0.0457(11) Uani 1 1 d . . . . .
C12 C 0.1470(5) 0.32881(15) 0.6468(3) 0.0524(13) Uani 1 1 d . . . . .
C41 C 0.3276(4) 0.40330(13) 0.4459(4) 0.0513(12) Uani 1 1 d . . . . .
H41A H 0.366022 0.396016 0.503709 0.062 Uiso 1 1 calc R . . . .
H41B H 0.267420 0.385338 0.424846 0.062 Uiso 1 1 calc R . . . .
C3B C 0.5229(5) 0.17216(14) 0.6380(3) 0.0502(12) Uani 1 1 d . . . . .
H3BA H 0.558432 0.152280 0.671882 0.060 Uiso 1 1 calc R . . . .
H3BB H 0.433766 0.173272 0.647167 0.060 Uiso 1 1 calc R . . . .
C6G C 0.7758(4) 0.44817(15) 0.6045(3) 0.0507(12) Uani 1 1 d . . . . .
H6GA H 0.833038 0.444953 0.558440 0.061 Uiso 1 1 calc R . . . .
H6GB H 0.777983 0.472860 0.620832 0.061 Uiso 1 1 calc R . . . .
C42 C 0.2594(5) 0.43723(15) 0.4556(4) 0.0566(13) Uani 1 1 d . . . . .
C6A C 0.5472(5) 0.43974(15) 0.6292(3) 0.0541(13) Uani 1 1 d . . . . .
H6AA H 0.572542 0.424977 0.680049 0.065 Uiso 1 1 calc R . . . .
H6AB H 0.469977 0.430074 0.599764 0.065 Uiso 1 1 calc R . . . .
C43 C 0.4042(5) 0.38966(15) 0.2975(3) 0.0554(13) Uani 1 1 d . . . . .
H43A H 0.340943 0.371391 0.300457 0.066 Uiso 1 1 calc R . . . .
H43B H 0.482158 0.378414 0.283852 0.066 Uiso 1 1 calc R . . . .
C54 C 0.7637(5) 0.40837(15) 0.1906(3) 0.0548(13) Uani 1 1 d . . . . .
C3I C 0.6344(6) 0.30820(15) 0.6960(3) 0.0618(15) Uani 1 1 d . . . . .
H3IA H 0.588954 0.324560 0.655585 0.074 Uiso 1 1 calc R . . . .
H3IB H 0.572693 0.295530 0.727433 0.074 Uiso 1 1 calc R . . . .
C3C C 0.5349(6) 0.16512(17) 0.5406(3) 0.0635(15) Uani 1 1 d . . . . .
H3CA H 0.479938 0.145680 0.521617 0.076 Uiso 1 1 calc R . . . .
H3CB H 0.506212 0.185692 0.506601 0.076 Uiso 1 1 calc R . . . .
C44 C 0.3625(6) 0.41415(18) 0.2235(4) 0.0672(15) Uani 1 1 d . . . . .
C6B C 0.5218(5) 0.47689(16) 0.6611(4) 0.0618(14) Uani 1 1 d . . . . .
H6BA H 0.489027 0.491130 0.610995 0.074 Uiso 1 1 calc R . . . .
H6BB H 0.600501 0.487362 0.685789 0.074 Uiso 1 1 calc R . . . .
C6I C 0.9546(6) 0.4359(2) 0.7176(5) 0.085(2) Uani 1 1 d . . . . .
H6IA H 0.968320 0.460705 0.706950 0.101 Uiso 0.5 1 calc R . P A 1
H6IB H 1.010629 0.423029 0.681770 0.101 Uiso 0.5 1 calc R . P A 1
H6IC H 0.999757 0.414676 0.736944 0.101 Uiso 0.5 1 calc R . P B 2
H6ID H 1.000151 0.447488 0.672838 0.101 Uiso 0.5 1 calc R . P B 2
C3J C 0.7199(7) 0.32875(17) 0.7626(4) 0.0813(19) Uani 1 1 d . . . . .
H3JA H 0.772227 0.312274 0.798444 0.098 Uiso 1 1 calc R . . . .
H3JB H 0.775555 0.343282 0.730457 0.098 Uiso 1 1 calc R . . . .
C6C C 0.4262(5) 0.47678(17) 0.7325(4) 0.0649(15) Uani 1 1 d . . . . .
H6CA H 0.395694 0.500573 0.739657 0.078 Uiso 1 1 calc R . . . .
H6CB H 0.354345 0.462340 0.711550 0.078 Uiso 1 1 calc R . . . .
C6H C 0.8219(6) 0.4275(2) 0.6819(5) 0.087(2) Uani 1 1 d . . . . .
H6HA H 0.817266 0.402805 0.666198 0.105 Uiso 1 1 calc R . . . .
H6HB H 0.766383 0.431370 0.728734 0.105 Uiso 1 1 calc R . . . .
C3D C 0.6644(6) 0.1567(2) 0.5205(4) 0.081(2) Uani 1 1 d . . . . .
H3DA H 0.696317 0.137573 0.558603 0.098 Uiso 1 1 calc R . . . .
H3DB H 0.717911 0.177022 0.533769 0.098 Uiso 1 1 calc R . . . .
C6D C 0.4790(8) 0.4634(2) 0.8206(4) 0.091(2) Uani 1 1 d . . . . .
H6DA H 0.554314 0.476600 0.840599 0.109 Uiso 1 1 calc R . . . .
H6DB H 0.502212 0.438861 0.815617 0.109 Uiso 1 1 calc R . . . .
C3E C 0.6725(8) 0.1461(3) 0.4224(4) 0.111(3) Uani 1 1 d . . . . .
H3EA H 0.621969 0.125146 0.409463 0.134 Uiso 1 1 calc R . . . .
H3EB H 0.638271 0.164810 0.383942 0.134 Uiso 1 1 calc R . . . .
C3K C 0.6524(12) 0.3518(2) 0.8236(5) 0.142(4) Uani 1 1 d . . . . .
H3KA H 0.688213 0.375326 0.824506 0.170 Uiso 0.5 1 calc R . P C 1
H3KB H 0.563677 0.353473 0.802589 0.170 Uiso 0.5 1 calc R . P C 1
H3KC H 0.613798 0.370571 0.786961 0.170 Uiso 0.5 1 calc R . P D 2
H3KD H 0.583680 0.337913 0.843356 0.170 Uiso 0.5 1 calc R . P D 2
C3F C 0.8069(9) 0.1389(2) 0.4036(5) 0.127(4) Uani 1 1 d . . . . .
H3FA H 0.856726 0.159743 0.415462 0.190 Uiso 1 1 calc GR . . . .
H3FB H 0.809220 0.132372 0.342330 0.190 Uiso 1 1 calc GR . . . .
H3FC H 0.840477 0.120134 0.441026 0.190 Uiso 1 1 calc GR . . . .
C6E C 0.3795(11) 0.4673(3) 0.8886(6) 0.147(4) Uani 1 1 d . . . . .
H6EA H 0.306049 0.452877 0.871604 0.176 Uiso 1 1 calc DR . . . .
H6EB H 0.352726 0.491627 0.892329 0.176 Uiso 1 1 calc R . . . .
C6F C 0.4480(18) 0.4545(3) 0.9818(6) 0.269(11) Uani 1 1 d . . . . .
H6FA H 0.433473 0.429747 0.989051 0.404 Uiso 1 1 calc DGR . . . .
H6FB H 0.414462 0.467176 1.029412 0.404 Uiso 1 1 calc GR . . . .
H6FC H 0.537186 0.458759 0.982744 0.404 Uiso 1 1 calc GR . . . .
C3L2 C 0.6653(19) 0.3375(6) 0.9085(10) 0.128(8) Uani 0.5 1 d . . P E 1
H3LA H 0.598314 0.320970 0.914785 0.193 Uiso 0.5 1 calc GR . P E 1
H3LB H 0.661189 0.355925 0.951718 0.193 Uiso 0.5 1 calc GR . P E 1
H3LC H 0.745234 0.325698 0.917879 0.193 Uiso 0.5 1 calc GR . P E 1
C6J2 C 0.9978(14) 0.4288(4) 0.8138(9) 0.097(6) Uani 0.5 1 d D . P F 1
H6JA H 0.954863 0.407797 0.831906 0.116 Uiso 0.5 1 calc R . P F 1
H6JB H 1.087410 0.423489 0.817535 0.116 Uiso 0.5 1 calc R . P F 1
C6L2 C 1.009(3) 0.4441(6) 0.9749(12) 0.238(13) Uani 0.618(12) 1 d D . P F 1
H6LA H 1.098535 0.442310 0.987600 0.356 Uiso 0.618(12) 1 calc DGR . P F 1
H6LB H 0.970544 0.421587 0.983017 0.356 Uiso 0.618(12) 1 calc GR . P F 1
H6LC H 0.975752 0.460899 1.014506 0.356 Uiso 0.618(12) 1 calc GR . P F 1
C6J1 C 0.9404(18) 0.4587(7) 0.7907(13) 0.140(9) Uani 0.5 1 d D . P F 2
H6JC H 0.893813 0.478943 0.766457 0.168 Uiso 0.5 1 calc R . P F 2
H6JD H 1.024567 0.467015 0.810202 0.168 Uiso 0.5 1 calc R . P F 2
C6K1 C 0.883(5) 0.4490(7) 0.8703(17) 0.24(3) Uani 0.5 1 d D . P F 2
H6KA H 0.939367 0.432415 0.902342 0.291 Uiso 0.5 1 calc R . P F 2
H6KB H 0.806076 0.436208 0.851567 0.291 Uiso 0.5 1 calc R . P F 2
C3L1 C 0.7109(16) 0.3678(4) 0.8988(10) 0.088(5) Uani 0.5 1 d . . P E 2
H3LD H 0.736716 0.350148 0.942177 0.131 Uiso 0.5 1 calc GR . P E 2
H3LE H 0.652844 0.383698 0.923278 0.131 Uiso 0.5 1 calc GR . P E 2
H3LF H 0.783670 0.380591 0.883188 0.131 Uiso 0.5 1 calc GR . P E 2
C6L1 C 0.848(4) 0.4765(8) 0.937(2) 0.238(13) Uani 0.382(12) 1 d D . P F 2
H6LD H 0.900485 0.473552 0.991812 0.356 Uiso 0.382(12) 1 calc GR . P F 2
H6LE H 0.761026 0.473759 0.948211 0.356 Uiso 0.382(12) 1 calc GR . P F 2
H6LF H 0.860957 0.499578 0.913705 0.356 Uiso 0.382(12) 1 calc GR . P F 2
H1A H 0.797(15) 0.351(5) 0.497(12) 0.356 Uiso 1 1 d R . . . .
H1B H 0.913(11) 0.356(4) 0.486(11) 0.356 Uiso 1 1 d DR . . . .
C6K2 C 0.978(5) 0.4563(6) 0.8778(14) 0.24(3) Uani 0.5 1 d D . P F 1
H6KC H 0.890868 0.464048 0.869818 0.291 Uiso 0.5 1 calc R . P F 1
H6KD H 1.031272 0.476302 0.866319 0.291 Uiso 0.5 1 calc DR . P F 1

loop_
_atom_site_aniso_label
_atom_site_aniso_U_11
_atom_site_aniso_U_22
_atom_site_aniso_U_33
_atom_site_aniso_U_23
_atom_site_aniso_U_13
_atom_site_aniso_U_12
Cl1 0.0337(5) 0.0373(5) 0.0368(5) 0.0008(4) 0.0130(3) 0.0000(4)
Cl2 0.0309(5) 0.0357(5) 0.0393(5) -0.0002(4) -0.0018(3) 0.0003(4)
F003 0.0438(14) 0.0577(17) 0.0386(13) -0.0035(12) 0.0134(10) 0.0068(13)
F004 0.0412(13) 0.0657(18) 0.0258(11) 0.0007(11) 0.0045(9) -0.0053(12)
F14 0.0379(13) 0.0629(18) 0.0401(13) -0.0044(12) 0.0018(10) -0.0064(12)
F006 0.0423(13) 0.0573(18) 0.0403(13) -0.0019(12) 0.0095(10) -0.0142(12)
F16 0.0424(14) 0.095(2) 0.0230(11) 0.0009(12) 0.0098(9) -0.0026(14)
F008 0.0473(14) 0.082(2) 0.0244(11) 0.0036(12) -0.0037(10) -0.0002(14)
F51 0.0465(15) 0.0377(15) 0.0692(18) -0.0039(13) 0.0113(12) 0.0062(12)
F15 0.0559(16) 0.071(2) 0.0370(13) -0.0112(13) -0.0026(11) 0.0233(15)
F00B 0.0695(19) 0.0437(17) 0.0551(16) 0.0013(13) 0.0021(13) -0.0058(15)
F00C 0.0221(12) 0.102(3) 0.0504(15) -0.0128(15) 0.0038(10) -0.0054(14)
F13 0.0747(19) 0.080(2) 0.0299(12) -0.0078(14) -0.0027(12) 0.0226(17)
F41 0.0550(17) 0.0436(17) 0.088(2) -0.0146(15) 0.0153(15) -0.0016(14)
F53 0.082(2) 0.0529(19) 0.0621(18) 0.0057(15) 0.0200(15) -0.0144(16)
F52 0.0397(15) 0.0491(18) 0.106(2) -0.0167(17) -0.0004(15) -0.0083(14)
F56 0.079(2) 0.083(2) 0.0467(16) -0.0126(16) 0.0089(14) -0.0058(18)
N1 0.0272(16) 0.045(2) 0.0277(15) 0.0082(14) 0.0091(12) 0.0063(15)
F12 0.122(3) 0.053(2) 0.0604(19) -0.0105(16) 0.0012(18) -0.014(2)
N2 0.0207(15) 0.048(2) 0.0272(15) 0.0109(14) 0.0065(12) 0.0007(14)
N3 0.0212(15) 0.044(2) 0.0304(15) 0.0093(15) 0.0083(12) 0.0006(14)
F42 0.058(2) 0.074(2) 0.118(3) -0.017(2) 0.0383(19) -0.0044(18)
F11 0.089(2) 0.121(3) 0.0537(18) -0.0154(19) 0.0073(16) 0.064(2)
N5 0.0306(17) 0.034(2) 0.051(2) -0.0045(16) 0.0054(14) 0.0007(15)
F43 0.057(2) 0.077(2) 0.100(3) -0.004(2) -0.0073(18) 0.0237(18)
O1 0.054(2) 0.089(3) 0.0477(19) 0.0026(19) 0.0021(15) -0.011(2)
F46 0.106(3) 0.106(3) 0.059(2) -0.007(2) -0.0030(19) -0.011(3)
C1 0.0185(16) 0.046(2) 0.0221(16) 0.0001(16) 0.0041(12) -0.0030(16)
N4 0.0284(18) 0.039(2) 0.063(2) -0.0076(18) -0.0033(15) 0.0010(16)
F54 0.125(3) 0.105(3) 0.067(2) -0.020(2) 0.046(2) -0.059(3)
C3 0.0197(17) 0.041(2) 0.0261(17) 0.0039(16) 0.0050(13) 0.0017(16)
N6 0.038(2) 0.064(3) 0.043(2) -0.0059(19) 0.0070(15) -0.0105(19)
C13 0.0305(19) 0.049(3) 0.0205(16) 0.0084(16) 0.0033(13) 0.0029(18)
C11 0.0288(19) 0.048(3) 0.0260(18) 0.0061(17) 0.0057(14) 0.0071(18)
C2 0.0225(17) 0.041(2) 0.0246(17) 0.0046(16) 0.0055(13) 0.0007(16)
F55 0.165(4) 0.108(3) 0.061(2) 0.011(2) -0.009(2) 0.075(3)
C21 0.0215(17) 0.046(2) 0.0243(17) 0.0027(16) 0.0062(13) -0.0005(16)
C23 0.0204(17) 0.048(3) 0.0239(17) 0.0072(16) 0.0054(13) 0.0024(16)
C14 0.030(2) 0.060(3) 0.0273(19) 0.0062(19) 0.0052(15) 0.008(2)
C3A 0.0281(19) 0.048(3) 0.0300(19) 0.0061(18) 0.0057(14) 0.0075(18)
C24 0.033(2) 0.055(3) 0.0264(18) 0.0037(18) 0.0081(15) -0.002(2)
C5 0.034(2) 0.027(2) 0.047(2) 0.0000(18) 0.0008(17) 0.0038(17)
C3G 0.0254(19) 0.053(3) 0.0282(18) 0.0116(18) 0.0127(14) -0.0004(18)
C22 0.0244(19) 0.055(3) 0.0283(19) 0.0001(18) 0.0054(14) -0.0024(18)
C6 0.029(2) 0.040(2) 0.041(2) 0.0025(18) 0.0014(16) -0.0017(18)
C4 0.028(2) 0.035(2) 0.053(3) -0.0013(19) -0.0008(17) -0.0008(18)
C51 0.036(2) 0.037(3) 0.058(3) -0.009(2) 0.0061(19) 0.0007(19)
C53 0.040(2) 0.037(3) 0.048(2) -0.004(2) 0.0046(18) -0.001(2)
C3H 0.036(2) 0.052(3) 0.042(2) 0.013(2) 0.0090(17) -0.009(2)
F45 0.103(3) 0.196(6) 0.098(3) 0.019(3) -0.018(3) 0.082(4)
F44 0.266(7) 0.083(3) 0.081(3) 0.002(2) 0.031(4) -0.076(4)
C52 0.036(2) 0.045(3) 0.058(3) -0.006(2) 0.0140(19) 0.000(2)
C12 0.061(3) 0.064(4) 0.032(2) -0.001(2) 0.0050(19) 0.019(3)
C41 0.031(2) 0.039(3) 0.085(4) -0.006(2) 0.007(2) -0.005(2)
C3B 0.057(3) 0.048(3) 0.046(2) 0.007(2) 0.003(2) 0.005(2)
C6G 0.046(3) 0.061(3) 0.045(2) -0.005(2) 0.0018(19) -0.013(2)
C42 0.040(3) 0.052(3) 0.078(4) -0.010(3) 0.006(2) 0.000(2)
C6A 0.043(3) 0.070(4) 0.051(3) -0.003(3) 0.012(2) -0.005(3)
C43 0.048(3) 0.054(3) 0.061(3) -0.009(3) -0.015(2) 0.003(2)
C54 0.064(3) 0.056(3) 0.044(3) -0.002(2) 0.004(2) 0.006(3)
C3I 0.081(4) 0.056(3) 0.053(3) -0.005(3) 0.032(3) -0.014(3)
C3C 0.082(4) 0.063(4) 0.045(3) -0.002(3) 0.001(2) 0.006(3)
C44 0.067(4) 0.068(4) 0.066(4) 0.004(3) 0.000(3) -0.003(3)
C6B 0.052(3) 0.064(4) 0.069(3) -0.013(3) 0.000(2) 0.001(3)
C6I 0.066(4) 0.102(6) 0.081(5) 0.019(4) -0.020(3) -0.010(4)
C3J 0.122(6) 0.055(4) 0.065(4) 0.000(3) -0.008(4) -0.004(4)
C6C 0.062(3) 0.072(4) 0.060(3) -0.018(3) 0.005(2) 0.008(3)
C6H 0.064(4) 0.097(6) 0.097(5) 0.038(4) -0.014(3) -0.020(4)
C3D 0.090(5) 0.107(6) 0.050(3) 0.017(3) 0.016(3) 0.027(4)
C6D 0.123(6) 0.097(6) 0.054(4) 0.000(4) 0.011(4) 0.006(5)
C3E 0.146(8) 0.132(7) 0.063(4) 0.017(4) 0.044(5) 0.054(6)
C3K 0.282(14) 0.081(6) 0.066(5) -0.016(4) 0.044(7) 0.012(8)
C3F 0.188(10) 0.117(7) 0.085(5) 0.013(5) 0.069(6) 0.062(7)
C6E 0.235(13) 0.125(8) 0.080(6) -0.001(6) 0.014(7) -0.016(9)
C6F 0.63(3) 0.122(10) 0.055(5) 0.010(6) 0.021(11) -0.004(15)
C3L2 0.138(17) 0.19(2) 0.065(9) 0.013(12) 0.031(10) 0.034(16)
C6J2 0.078(9) 0.116(13) 0.087(10) 0.059(10) -0.048(8) -0.032(9)
C6L2 0.44(4) 0.154(19) 0.104(13) -0.007(12) -0.042(18) -0.03(2)
C6J1 0.091(13) 0.22(3) 0.104(14) -0.018(17) -0.007(10) -0.040(16)
C6K1 0.59(8) 0.075(12) 0.066(7) 0.015(8) 0.03(2) -0.05(2)
C3L1 0.113(12) 0.074(10) 0.074(9) -0.022(8) -0.003(8) -0.026(9)
C6L1 0.44(4) 0.154(19) 0.104(13) -0.007(12) -0.042(18) -0.03(2)
C6K2 0.59(8) 0.075(12) 0.066(7) 0.015(8) 0.03(2) -0.05(2)

loop_
_atom_type_symbol
_atom_type_description
_atom_type_scat_dispersion_real
_atom_type_scat_dispersion_imag
_atom_type_scat_source
C C 0.0181 0.0091 'International Tables Vol C Tables 4.2.6.8 and 6.1.1.4'
H H 0.0000 0.0000 'International Tables Vol C Tables 4.2.6.8 and 6.1.1.4'
Cl Cl 0.3639 0.7018 'International Tables Vol C Tables 4.2.6.8 and 6.1.1.4'
F F 0.0727 0.0534 'International Tables Vol C Tables 4.2.6.8 and 6.1.1.4'
N N 0.0311 0.0180 'International Tables Vol C Tables 4.2.6.8 and 6.1.1.4'
O O 0.0492 0.0322 'International Tables Vol C Tables 4.2.6.8 and 6.1.1.4'

loop_
_exptl_crystal_face_index_h
_exptl_crystal_face_index_k
_exptl_crystal_face_index_l
_exptl_crystal_face_perp_dist
0 -24 -1 0.0187
1 5 -1 0.0273
0 5 -1 0.0325
2 -5 -1 0.0426
-2 7 9 0.1043
-7 1 -1 0.0640
7 -1 1 0.0640
0 24 1 0.0067
5 2 -1 0.0305

loop_
_geom_angle_atom_site_label_1
_geom_angle_atom_site_label_2
_geom_angle_atom_site_label_3
_geom_angle
_geom_angle_site_symmetry_1
_geom_angle_site_symmetry_3
_geom_angle_publ_flag
C1 N1 C13 120.7(3) . . ?
C1 N1 C11 120.1(3) . . ?
C13 N1 C11 119.2(3) . . ?
C2 N2 C21 120.4(3) . . ?
C2 N2 C23 118.1(3) . . ?
C21 N2 C23 118.4(3) . . ?
C3 N3 C3A 119.1(3) . . ?
C3 N3 C3G 121.8(3) . . ?
C3G N3 C3A 119.2(3) . . ?
C5 N5 C51 118.2(4) . . ?
C5 N5 C53 120.2(4) . . ?
C51 N5 C53 118.0(3) . . ?
H1A O1 H1B 101(10) . . ?
N1 C1 C3 149.6(3) . . ?
N1 C1 C2 150.2(3) . . ?
C2 C1 C3 60.2(3) . . ?
C4 N4 C41 119.4(4) . . ?
C4 N4 C43 119.4(4) . . ?
C41 N4 C43 119.0(4) . . ?
N3 C3 C1 152.2(4) . . ?
N3 C3 C2 148.7(4) . . ?
C2 C3 C1 59.1(3) . . ?
C6 N6 C6G 121.0(4) . . ?
C6 N6 C6A 121.9(4) . . ?
C6A N6 C6G 116.9(4) . . ?
N1 C13 H13A 109.7 . . ?
N1 C13 H13B 109.7 . . ?
N1 C13 C14 109.8(4) . . ?
H13A C13 H13B 108.2 . . ?
C14 C13 H13A 109.7 . . ?
C14 C13 H13B 109.7 . . ?
N1 C11 H11A 109.6 . . ?
N1 C11 H11B 109.6 . . ?
N1 C11 C12 110.2(3) . . ?
H11A C11 H11B 108.1 . . ?
C12 C11 H11A 109.6 . . ?
C12 C11 H11B 109.6 . . ?
N2 C2 C1 150.7(4) . . ?
N2 C2 C3 148.6(4) . . ?
C1 C2 C3 60.7(3) . . ?
N2 C21 H21A 109.6 . . ?
N2 C21 H21B 109.6 . . ?
N2 C21 C22 110.3(3) . . ?
H21A C21 H21B 108.1 . . ?
C22 C21 H21A 109.6 . . ?
C22 C21 H21B 109.6 . . ?
N2 C23 H23A 109.5 . . ?
N2 C23 H23B 109.5 . . ?
N2 C23 C24 110.6(3) . . ?
H23A C23 H23B 108.1 . . ?
C24 C23 H23A 109.5 . . ?
C24 C23 H23B 109.5 . . ?
F14 C14 F16 107.3(3) . . ?
F14 C14 F15 107.1(4) . . ?
F14 C14 C13 113.0(3) . . ?
F16 C14 F15 106.4(3) . . ?
F16 C14 C13 110.0(4) . . ?
F15 C14 C13 112.7(3) . . ?
N3 C3A H3AA 109.2 . . ?
N3 C3A H3AB 109.2 . . ?
N3 C3A C3B 111.9(3) . . ?
H3AA C3A H3AB 107.9 . . ?
C3B C3A H3AA 109.2 . . ?
C3B C3A H3AB 109.2 . . ?
F003 C24 F006 106.3(4) . . ?
F003 C24 F008 106.9(3) . . ?
F003 C24 C23 112.1(3) . . ?
F006 C24 C23 112.4(3) . . ?
F008 C24 F006 106.8(3) . . ?
F008 C24 C23 111.9(4) . . ?
N5 C5 C6 149.1(4) . . ?
C4 C5 N5 149.4(4) . . ?
C4 C5 C6 61.5(3) . . ?
N3 C3G H3GA 109.1 . . ?
N3 C3G H3GB 109.1 . . ?
N3 C3G C3H 112.4(3) . . ?
H3GA C3G H3GB 107.9 . . ?
C3H C3G H3GA 109.1 . . ?
C3H C3G H3GB 109.1 . . ?
F004 C22 C21 112.6(3) . . ?
F00B C22 F004 106.3(3) . . ?
F00B C22 F00C 108.0(4) . . ?
F00B C22 C21 112.4(3) . . ?
F00C C22 F004 106.6(3) . . ?
F00C C22 C21 110.6(3) . . ?
N6 C6 C5 150.2(4) . . ?
N6 C6 C4 150.8(4) . . ?
C5 C6 C4 58.9(3) . . ?
N4 C4 C5 151.5(4) . . ?
N4 C4 C6 148.9(4) . . ?
C5 C4 C6 59.6(3) . . ?
N5 C51 H51A 109.6 . . ?
N5 C51 H51B 109.6 . . ?
N5 C51 C52 110.1(4) . . ?
H51A C51 H51B 108.2 . . ?
C52 C51 H51A 109.6 . . ?
C52 C51 H51B 109.6 . . ?
N5 C53 H53A 109.0 . . ?
N5 C53 H53B 109.0 . . ?
N5 C53 C54 112.8(4) . . ?
H53A C53 H53B 107.8 . . ?
C54 C53 H53A 109.0 . . ?
C54 C53 H53B 109.0 . . ?
C3G C3H H3HA 108.9 . . ?
C3G C3H H3HB 108.9 . . ?
H3HA C3H H3HB 107.7 . . ?
C3I C3H C3G 113.3(4) . . ?
C3I C3H H3HA 108.9 . . ?
C3I C3H H3HB 108.9 . . ?
F51 C52 C51 112.0(4) . . ?
F53 C52 F51 105.9(4) . . ?
F53 C52 F52 107.4(4) . . ?
F53 C52 C51 114.1(4) . . ?
F52 C52 F51 105.9(4) . . ?
F52 C52 C51 111.1(4) . . ?
F13 C12 C11 112.3(4) . . ?
F12 C12 F13 105.9(4) . . ?
F12 C12 C11 112.9(4) . . ?
F11 C12 F13 105.4(4) . . ?
F11 C12 F12 107.5(5) . . ?
F11 C12 C11 112.4(4) . . ?
N4 C41 H41A 109.2 . . ?
N4 C41 H41B 109.2 . . ?
N4 C41 C42 112.0(4) . . ?
H41A C41 H41B 107.9 . . ?
C42 C41 H41A 109.2 . . ?
C42 C41 H41B 109.2 . . ?
C3A C3B H3BA 108.2 . . ?
C3A C3B H3BB 108.2 . . ?
H3BA C3B H3BB 107.4 . . ?
C3C C3B C3A 116.2(4) . . ?
C3C C3B H3BA 108.2 . . ?
C3C C3B H3BB 108.2 . . ?
N6 C6G H6GA 108.6 . . ?
N6 C6G H6GB 108.6 . . ?
H6GA C6G H6GB 107.6 . . ?
C6H C6G N6 114.7(4) . . ?
C6H C6G H6GA 108.6 . . ?
C6H C6G H6GB 108.6 . . ?
F41 C42 C41 111.0(4) . . ?
F42 C42 F41 108.0(4) . . ?
F42 C42 F43 108.0(4) . . ?
F42 C42 C41 110.9(5) . . ?
F43 C42 F41 105.8(5) . . ?
F43 C42 C41 112.8(5) . . ?
N6 C6A H6AA 109.3 . . ?
N6 C6A H6AB 109.3 . . ?
N6 C6A C6B 111.7(4) . . ?
H6AA C6A H6AB 107.9 . . ?
C6B C6A H6AA 109.3 . . ?
C6B C6A H6AB 109.3 . . ?
N4 C43 H43A 108.6 . . ?
N4 C43 H43B 108.6 . . ?
N4 C43 C44 114.6(5) . . ?
H43A C43 H43B 107.6 . . ?
C44 C43 H43A 108.6 . . ?
C44 C43 H43B 108.6 . . ?
F56 C54 C53 110.1(4) . . ?
F54 C54 F56 105.7(4) . . ?
F54 C54 C53 113.0(4) . . ?
F55 C54 F56 106.9(4) . . ?
F55 C54 F54 107.5(5) . . ?
F55 C54 C53 113.2(4) . . ?
C3H C3I H3IA 108.9 . . ?
C3H C3I H3IB 108.9 . . ?
H3IA C3I H3IB 107.7 . . ?
C3J C3I C3H 113.3(5) . . ?
C3J C3I H3IA 108.9 . . ?
C3J C3I H3IB 108.9 . . ?
C3B C3C H3CA 108.8 . . ?
C3B C3C H3CB 108.8 . . ?
H3CA C3C H3CB 107.7 . . ?
C3D C3C C3B 113.6(5) . . ?
C3D C3C H3CA 108.8 . . ?
C3D C3C H3CB 108.8 . . ?
F46 C44 C43 110.6(5) . . ?
F45 C44 F46 104.9(5) . . ?
F45 C44 F44 108.8(7) . . ?
F45 C44 C43 112.1(5) . . ?
F44 C44 F46 108.4(5) . . ?
F44 C44 C43 111.8(5) . . ?
C6A C6B H6BA 109.4 . . ?
C6A C6B H6BB 109.4 . . ?
C6A C6B C6C 111.3(5) . . ?
H6BA C6B H6BB 108.0 . . ?
C6C C6B H6BA 109.4 . . ?
C6C C6B H6BB 109.4 . . ?
H6IA C6I H6IB 106.9 . . ?
H6IC C6I H6ID 108.9 . . ?
C6H C6I H6IA 107.2 . . ?
C6H C6I H6IB 107.2 . . ?
C6H C6I H6IC 110.9 . . ?
C6H C6I H6ID 110.9 . . ?
C6H C6I C6J2 120.3(8) . . ?
C6J2 C6I H6IA 107.2 . . ?
C6J2 C6I H6IB 107.2 . . ?
C6J1 C6I H6IC 110.9 . . ?
C6J1 C6I H6ID 110.9 . . ?
C6J1 C6I C6H 104.3(10) . . ?
C3I C3J H3JA 108.6 . . ?
C3I C3J H3JB 108.6 . . ?
H3JA C3J H3JB 107.5 . . ?
C3K C3J C3I 114.8(7) . . ?
C3K C3J H3JA 108.6 . . ?
C3K C3J H3JB 108.6 . . ?
C6B C6C H6CA 108.8 . . ?
C6B C6C H6CB 108.8 . . ?
H6CA C6C H6CB 107.7 . . ?
C6D C6C C6B 113.9(5) . . ?
C6D C6C H6CA 108.8 . . ?
C6D C6C H6CB 108.8 . . ?
C6G C6H C6I 114.5(5) . . ?
C6G C6H H6HA 108.6 . . ?
C6G C6H H6HB 108.6 . . ?
C6I C6H H6HA 108.6 . . ?
C6I C6H H6HB 108.6 . . ?
H6HA C6H H6HB 107.6 . . ?
C3C C3D H3DA 109.0 . . ?
C3C C3D H3DB 109.0 . . ?
C3C C3D C3E 112.8(6) . . ?
H3DA C3D H3DB 107.8 . . ?
C3E C3D H3DA 109.0 . . ?
C3E C3D H3DB 109.0 . . ?
C6C C6D H6DA 109.8 . . ?
C6C C6D H6DB 109.8 . . ?
C6C C6D C6E 109.6(7) . . ?
H6DA C6D H6DB 108.2 . . ?
C6E C6D H6DA 109.8 . . ?
C6E C6D H6DB 109.8 . . ?
C3D C3E H3EA 109.4 . . ?
C3D C3E H3EB 109.4 . . ?
H3EA C3E H3EB 108.0 . . ?
C3F C3E C3D 111.2(7) . . ?
C3F C3E H3EA 109.4 . . ?
C3F C3E H3EB 109.4 . . ?
C3J C3K H3KA 109.9 . . ?
C3J C3K H3KB 109.9 . . ?
C3J C3K H3KC 106.4 . . ?
C3J C3K H3KD 106.4 . . ?
H3KA C3K H3KB 108.3 . . ?
H3KC C3K H3KD 106.5 . . ?
C3L2 C3K C3J 108.8(11) . . ?
C3L2 C3K H3KA 109.9 . . ?
C3L2 C3K H3KB 109.9 . . ?
C3L1 C3K C3J 123.7(12) . . ?
C3L1 C3K H3KC 106.4 . . ?
C3L1 C3K H3KD 106.4 . . ?
C3E C3F H3FA 109.5 . . ?
C3E C3F H3FB 109.5 . . ?
C3E C3F H3FC 109.5 . . ?
H3FA C3F H3FB 109.5 . . ?
H3FA C3F H3FC 109.5 . . ?
H3FB C3F H3FC 109.5 . . ?
C6D C6E H6EA 110.6 . . ?
C6D C6E H6EB 110.6 . . ?
C6D C6E C6F 105.6(10) . . ?
H6EA C6E H6EB 108.8 . . ?
C6F C6E H6EA 110.6 . . ?
C6F C6E H6EB 110.6 . . ?
C6E C6F H6FA 109.5 . . ?
C6E C6F H6FB 109.5 . . ?
C6E C6F H6FC 109.5 . . ?
H6FA C6F H6FB 109.5 . . ?
H6FA C6F H6FC 109.5 . . ?
H6FB C6F H6FC 109.5 . . ?
C3K C3L2 H3LA 109.5 . . ?
C3K C3L2 H3LB 109.5 . . ?
C3K C3L2 H3LC 109.5 . . ?
H3LA C3L2 H3LB 109.5 . . ?
H3LA C3L2 H3LC 109.5 . . ?
H3LB C3L2 H3LC 109.5 . . ?
C6I C6J2 H6JA 107.9 . . ?
C6I C6J2 H6JB 107.9 . . ?
H6JA C6J2 H6JB 107.2 . . ?
C6K2 C6J2 C6I 117.5(16) . . ?
C6K2 C6J2 H6JA 107.9 . . ?
C6K2 C6J2 H6JB 107.9 . . ?
H6LA C6L2 H6LB 109.5 . . ?
H6LA C6L2 H6LC 109.5 . . ?
H6LB C6L2 H6LC 109.5 . . ?
C6K2 C6L2 H6LA 109.5 . . ?
C6K2 C6L2 H6LB 109.5 . . ?
C6K2 C6L2 H6LC 109.5 . . ?
C6I C6J1 H6JC 106.1 . . ?
C6I C6J1 H6JD 106.1 . . ?
C6I C6J1 C6K1 125(2) . . ?
H6JC C6J1 H6JD 106.3 . . ?
C6K1 C6J1 H6JC 106.1 . . ?
C6K1 C6J1 H6JD 106.1 . . ?
C6J1 C6K1 H6KA 107.0 . . ?
C6J1 C6K1 H6KB 107.0 . . ?
C6J1 C6K1 C6L1 121(3) . . ?
H6KA C6K1 H6KB 106.7 . . ?
C6L1 C6K1 H6KA 107.0 . . ?
C6L1 C6K1 H6KB 107.0 . . ?
C3K C3L1 H3LD 109.5 . . ?
C3K C3L1 H3LE 109.5 . . ?
C3K C3L1 H3LF 109.5 . . ?
H3LD C3L1 H3LE 109.5 . . ?
H3LD C3L1 H3LF 109.5 . . ?
H3LE C3L1 H3LF 109.5 . . ?
C6K1 C6L1 H6LD 109.5 . . ?
C6K1 C6L1 H6LE 109.5 . . ?
C6K1 C6L1 H6LF 109.5 . . ?
H6LD C6L1 H6LE 109.5 . . ?
H6LD C6L1 H6LF 109.5 . . ?
H6LE C6L1 H6LF 109.5 . . ?
C6J2 C6K2 C6L2 113(2) . . ?
C6J2 C6K2 H6KC 109.1 . . ?
C6J2 C6K2 H6KD 109.1 . . ?
C6L2 C6K2 H6KC 109.1 . . ?
C6L2 C6K2 H6KD 109.1 . . ?
H6KC C6K2 H6KD 107.8 . . ?

loop_
_geom_bond_atom_site_label_1
_geom_bond_atom_site_label_2
_geom_bond_distance
_geom_bond_site_symmetry_2
_geom_bond_publ_flag
F003 C24 1.338(5) . ?
F004 C22 1.339(4) . ?
F14 C14 1.340(5) . ?
F006 C24 1.349(5) . ?
F16 C14 1.343(4) . ?
F008 C24 1.339(5) . ?
F51 C52 1.338(5) . ?
F15 C14 1.343(5) . ?
F00B C22 1.327(5) . ?
F00C C22 1.339(4) . ?
F13 C12 1.353(5) . ?
F41 C42 1.351(6) . ?
F53 C52 1.331(6) . ?
F52 C52 1.336(5) . ?
F56 C54 1.352(6) . ?
N1 C1 1.338(5) . ?
N1 C13 1.465(4) . ?
N1 C11 1.468(5) . ?
F12 C12 1.329(7) . ?
N2 C2 1.347(5) . ?
N2 C21 1.450(4) . ?
N2 C23 1.463(5) . ?
N3 C3 1.305(5) . ?
N3 C3A 1.477(5) . ?
N3 C3G 1.473(5) . ?
F42 C42 1.319(6) . ?
F11 C12 1.326(6) . ?
N5 C5 1.362(5) . ?
N5 C51 1.459(5) . ?
N5 C53 1.461(6) . ?
F43 C42 1.345(7) . ?
O1 H1A 0.79(16) . ?
O1 H1B 0.85(2) . ?
F46 C44 1.342(7) . ?
C1 C3 1.394(5) . ?
C1 C2 1.372(5) . ?
N4 C4 1.346(5) . ?
N4 C41 1.451(6) . ?
N4 C43 1.454(6) . ?
F54 C54 1.325(6) . ?
C3 C2 1.388(5) . ?
N6 C6 1.309(6) . ?
N6 C6G 1.478(6) . ?
N6 C6A 1.468(6) . ?
C13 H13A 0.9700 . ?
C13 H13B 0.9700 . ?
C13 C14 1.507(6) . ?
C11 H11A 0.9700 . ?
C11 H11B 0.9700 . ?
C11 C12 1.489(7) . ?
F55 C54 1.316(6) . ?
C21 H21A 0.9700 . ?
C21 H21B 0.9700 . ?
C21 C22 1.518(6) . ?
C23 H23A 0.9700 . ?
C23 H23B 0.9700 . ?
C23 C24 1.501(6) . ?
C3A H3AA 0.9700 . ?
C3A H3AB 0.9700 . ?
C3A C3B 1.521(7) . ?
C5 C6 1.367(6) . ?
C5 C4 1.357(6) . ?
C3G H3GA 0.9700 . ?
C3G H3GB 0.9700 . ?
C3G C3H 1.519(6) . ?
C6 C4 1.393(6) . ?
C51 H51A 0.9700 . ?
C51 H51B 0.9700 . ?
C51 C52 1.500(7) . ?
C53 H53A 0.9700 . ?
C53 H53B 0.9700 . ?
C53 C54 1.489(7) . ?
C3H H3HA 0.9700 . ?
C3H H3HB 0.9700 . ?
C3H C3I 1.516(7) . ?
F45 C44 1.303(7) . ?
F44 C44 1.310(7) . ?
C41 H41A 0.9700 . ?
C41 H41B 0.9700 . ?
C41 C42 1.492(7) . ?
C3B H3BA 0.9700 . ?
C3B H3BB 0.9700 . ?
C3B C3C 1.509(7) . ?
C6G H6GA 0.9700 . ?
C6G H6GB 0.9700 . ?
C6G C6H 1.456(8) . ?
C6A H6AA 0.9700 . ?
C6A H6AB 0.9700 . ?
C6A C6B 1.524(8) . ?
C43 H43A 0.9700 . ?
C43 H43B 0.9700 . ?
C43 C44 1.491(8) . ?
C3I H3IA 0.9700 . ?
C3I H3IB 0.9700 . ?
C3I C3J 1.512(8) . ?
C3C H3CA 0.9700 . ?
C3C H3CB 0.9700 . ?
C3C C3D 1.469(8) . ?
C6B H6BA 0.9700 . ?
C6B H6BB 0.9700 . ?
C6B C6C 1.543(8) . ?
C6I H6IA 0.9700 . ?
C6I H6IB 0.9700 . ?
C6I H6IC 0.9700 . ?
C6I H6ID 0.9700 . ?
C6I C6H 1.499(8) . ?
C6I C6J2 1.508(13) . ?
C6I C6J1 1.42(2) . ?
C3J H3JA 0.9700 . ?
C3J H3JB 0.9700 . ?
C3J C3K 1.498(10) . ?
C6C H6CA 0.9700 . ?
C6C H6CB 0.9700 . ?
C6C C6D 1.487(8) . ?
C6H H6HA 0.9700 . ?
C6H H6HB 0.9700 . ?
C3D H3DA 0.9700 . ?
C3D H3DB 0.9700 . ?
C3D C3E 1.543(9) . ?
C6D H6DA 0.9700 . ?
C6D H6DB 0.9700 . ?
C6D C6E 1.542(12) . ?
C3E H3EA 0.9700 . ?
C3E H3EB 0.9700 . ?
C3E C3F 1.504(10) . ?
C3K H3KA 0.9700 . ?
C3K H3KB 0.9700 . ?
C3K H3KC 0.9700 . ?
C3K H3KD 0.9700 . ?
C3K C3L2 1.389(17) . ?
C3K C3L1 1.386(15) . ?
C3F H3FA 0.9600 . ?
C3F H3FB 0.9600 . ?
C3F H3FC 0.9600 . ?
C6E H6EA 0.9700 . ?
C6E H6EB 0.9700 . ?
C6E C6F 1.603(13) . ?
C6F H6FA 0.9600 . ?
C6F H6FB 0.9600 . ?
C6F H6FC 0.9600 . ?
C3L2 H3LA 0.9600 . ?
C3L2 H3LB 0.9600 . ?
C3L2 H3LC 0.9600 . ?
C6J2 H6JA 0.9700 . ?
C6J2 H6JB 0.9700 . ?
C6J2 C6K2 1.452(18) . ?
C6L2 H6LA 0.9600 . ?
C6L2 H6LB 0.9600 . ?
C6L2 H6LC 0.9600 . ?
C6L2 C6K2 1.545(19) . ?
C6J1 H6JC 0.9700 . ?
C6J1 H6JD 0.9700 . ?
C6J1 C6K1 1.442(18) . ?
C6K1 H6KA 0.9700 . ?
C6K1 H6KB 0.9700 . ?
C6K1 C6L1 1.521(19) . ?
C3L1 H3LD 0.9600 . ?
C3L1 H3LE 0.9600 . ?
C3L1 H3LF 0.9600 . ?
C6L1 H6LD 0.9600 . ?
C6L1 H6LE 0.9600 . ?
C6L1 H6LF 0.9600 . ?
C6K2 H6KC 0.9700 . ?
C6K2 H6KD 0.9700 . ?

loop_
_exptl_oxdiff_crystal_face_indexfrac_h
_exptl_oxdiff_crystal_face_indexfrac_k
_exptl_oxdiff_crystal_face_indexfrac_l
_exptl_oxdiff_crystal_face_x
_exptl_oxdiff_crystal_face_y
_exptl_oxdiff_crystal_face_z
-0.0064 -24.0023 -1.0004 0.5268 -0.5407 -0.6223
1.0007 5.0031 -1.0003 0.0490 0.1542 0.2098
0.0004 5.0024 -0.9995 -0.0307 0.2026 0.0981
1.9987 -4.9978 -1.0014 0.3210 -0.1505 0.0732
-1.9920 6.9856 8.9990 -0.8830 -0.3936 0.1856
-7.0028 0.9964 -0.9943 -0.5117 0.4389 -0.7836
7.0028 -0.9964 0.9943 0.5117 -0.4389 0.7836
0.0064 24.0023 1.0004 -0.5268 0.5407 0.6223
5.0030 2.0123 -1.0053 0.4257 -0.1161 0.5827
